data_7715750
loop_
_publ_author_name
'George, Tanner'
'Masuda, Jason D.'

_publ_section_title
;
 Contrasting a series of bidentate amido phosphine oxide, sulfide, or
 selenide ligands and complexes of dimethyl aluminum and indium.
;
_journal_issue 20
_journal_name_full 'Dalton transactions (Cambridge, England : 2003)'
_journal_page_first 8823
_journal_page_last 8834
_journal_paper_doi 10.1039/d4dt00662c
_journal_volume 53
_journal_year 2024
_chemical_formula_moiety 'C58 H74 In2 N2 O2 P2'
_chemical_formula_sum 'C58 H74 In2 N2 O2 P2'
_chemical_formula_weight 1122.77
_space_group_crystal_system monoclinic
_space_group_IT_number 14
_space_group_name_Hall '-P 2yn'
_space_group_name_H-M_alt 'P 1 21/n 1'
_atom_sites_solution_hydrogens geom
_atom_sites_solution_primary dual
_audit_creation_date 2024-01-04
_audit_creation_method
;
Olex2 1.5
(compiled 2023.08.24 svn.re1ec1418 for OlexSys, GUI svn.r6817)
;
_audit_update_record
;
2024-03-04 deposited with the CCDC.	2024-04-16 downloaded from the CCDC.
;
_cell_angle_alpha 90
_cell_angle_beta 99.9240(10)
_cell_angle_gamma 90
_cell_formula_units_Z 2
_cell_length_a 13.1361(4)
_cell_length_b 14.1548(5)
_cell_length_c 15.2502(6)
_cell_measurement_reflns_used 9821
_cell_measurement_temperature 100
_cell_measurement_theta_max 33.73
_cell_measurement_theta_min 2.38
_cell_volume 2793.18(17)
_computing_cell_refinement 'SAINT V8.40A (Bruker AXS Inc., 2018)'
_computing_data_collection 'APEX4 (Bruker AXS Inc., 2021)'
_computing_data_reduction 'SAINT V8.40A (Bruker AXS Inc., 2018)'
_computing_molecular_graphics 'Olex2 1.5 (Dolomanov et al., 2009)'
_computing_publication_material 'Olex2 1.5 (Dolomanov et al., 2009)'
_computing_structure_refinement 'SHELXL 2018/3 (Sheldrick, 2015)'
_computing_structure_solution 'SHELXT 2018/2 (Sheldrick, 2018)'
_diffrn_ambient_temperature 100
_diffrn_measured_fraction_theta_full 0.998
_diffrn_measured_fraction_theta_max 0.998
_diffrn_measurement_device_type 'Bruker D8 Venture'
_diffrn_measurement_method '\f and \w scans'
_diffrn_radiation_type MoK\a
_diffrn_radiation_wavelength 0.71073
_diffrn_reflns_av_R_equivalents 0.0346
_diffrn_reflns_av_unetI/netI 0.0091
_diffrn_reflns_Laue_measured_fraction_full 0.998
_diffrn_reflns_Laue_measured_fraction_max 0.998
_diffrn_reflns_limit_h_max 20
_diffrn_reflns_limit_h_min -20
_diffrn_reflns_limit_k_max 22
_diffrn_reflns_limit_k_min -22
_diffrn_reflns_limit_l_max 23
_diffrn_reflns_limit_l_min -23
_diffrn_reflns_number 439311
_diffrn_reflns_point_group_measured_fraction_full 0.998
_diffrn_reflns_point_group_measured_fraction_max 0.998
_diffrn_reflns_theta_full 25.242
_diffrn_reflns_theta_max 33.748
_diffrn_reflns_theta_min 2.377
_diffrn_source_current 1.4
_diffrn_source_power 0.07
_diffrn_source_voltage 50.0
_diffrn_standards_number 0
_exptl_absorpt_coefficient_mu 0.923
_exptl_absorpt_correction_T_max 0.7467
_exptl_absorpt_correction_T_min 0.6725
_exptl_absorpt_correction_type multi-scan
_exptl_absorpt_process_details
;
SADABS-2016/2 (Bruker,2016/2) was used for absorption correction.
wR2(int) was 0.0921 before and 0.0493 after correction.
The Ratio of minimum to maximum transmission is 0.9006.
The \l/2 correction factor is Not present.
;
_exptl_crystal_colour colourless
_exptl_crystal_colour_primary colourless
_exptl_crystal_density_diffrn 1.335
_exptl_crystal_description block
_exptl_crystal_F_000 1160
_exptl_crystal_size_max 0.307
_exptl_crystal_size_mid 0.225
_exptl_crystal_size_min 0.22
_refine_diff_density_max 1.375
_refine_diff_density_min -0.745
_refine_diff_density_rms 0.067
_refine_ls_extinction_method none
_refine_ls_goodness_of_fit_ref 1.112
_refine_ls_hydrogen_treatment constr
_refine_ls_matrix_type full
_refine_ls_number_parameters 305
_refine_ls_number_reflns 11172
_refine_ls_number_restraints 0
_refine_ls_restrained_S_all 1.112
_refine_ls_R_factor_all 0.0261
_refine_ls_R_factor_gt 0.0239
_refine_ls_shift/su_max 0.002
_refine_ls_shift/su_mean 0.000
_refine_ls_structure_factor_coef Fsqd
_refine_ls_weighting_details 'w=1/[\s^2^(Fo^2^)+(0.0333P)^2^+1.3676P] where P=(Fo^2^+2Fc^2^)/3'
_refine_ls_weighting_scheme calc
_refine_ls_wR_factor_gt 0.0652
_refine_ls_wR_factor_ref 0.0677
_reflns_Friedel_coverage 0.000
_reflns_number_gt 10543
_reflns_number_total 11172
_reflns_threshold_expression 'I > 2\s(I)'
_cod_data_source_file d4dt00662c2.cif
_cod_data_source_block mo_2019_08_29_jdm_tgoinme2_0m_b
_cod_depositor_comments 'Adding full bibliography for 7715739--7715750.cif.'
_cod_database_code 7715750
_shelx_shelxl_version_number 2018/3
_shelx_space_group_comment
;
The symmetry employed for this shelxl refinement is uniquely defined
by the following loop, which should always be used as a source of
symmetry information in preference to the above space-group names.
They are only intended as comments.
;
_shelx_estimated_absorpt_t_max 0.823
_shelx_estimated_absorpt_t_min 0.765
_olex2_refinement_description
;
1. Fixed Uiso
 At 1.2 times of:
  All C(H) groups
 At 1.5 times of:
  All C(H,H,H) groups
2.a Ternary CH refined with riding coordinates:
 C10(H10), C13(H13)
2.b Aromatic/amide H refined with riding coordinates:
 C1(H1), C6(H6), C7(H7), C8(H8), C17(H17), C18(H18), C19(H19), C20(H20),
 C21(H21), C23(H23), C24(H24), C25(H25), C26(H26), C27(H27)
2.c Idealised Me refined as rotating group:
 C3(H3A,H3B,H3C), C11(H11A,H11B,H11C), C12(H12A,H12B,H12C), C14(H14A,H14B,
 H14C), C15(H15A,H15B,H15C), C28(H28A,H28B,H28C), C29(H29A,H29B,H29C)
;
_olex2_submission_special_instructions 'No special instructions were received'

loop_
_space_group_symop_operation_xyz
'x, y, z'
'-x+1/2, y+1/2, -z+1/2'
'-x, -y, -z'
'x-1/2, -y-1/2, z-1/2'

loop_
_atom_site_label
_atom_site_type_symbol
_atom_site_fract_x
_atom_site_fract_y
_atom_site_fract_z
_atom_site_U_iso_or_equiv
_atom_site_adp_type
_atom_site_occupancy
_atom_site_site_symmetry_order
_atom_site_calc_flag
_atom_site_refinement_flags_posn
_atom_site_refinement_flags_adp
_atom_site_refinement_flags_occupancy
_atom_site_disorder_assembly
_atom_site_disorder_group
In1 In 0.54924(2) 0.72758(2) 0.39785(2) 0.01976(3) Uani 1 1 d . . . . .
P1 P 0.68067(2) 0.50525(2) 0.38007(2) 0.01689(5) Uani 1 1 d . . . . .
O1 O 0.60836(6) 0.58960(6) 0.37213(6) 0.02261(15) Uani 1 1 d . . . . .
N1 N 0.58892(7) 0.32467(6) 0.55561(6) 0.01743(14) Uani 1 1 d . . . . .
C1 C 0.67765(8) 0.42778(8) 0.46757(7) 0.01888(16) Uani 1 1 d . . . . .
H1 H 0.741366 0.414080 0.505245 0.023 Uiso 1 1 calc R U . . .
C2 C 0.58956(7) 0.38415(7) 0.48697(6) 0.01647(15) Uani 1 1 d . . . . .
C3 C 0.48621(8) 0.40038(8) 0.42851(7) 0.01944(17) Uani 1 1 d . . . . .
H3A H 0.461044 0.340882 0.399798 0.029 Uiso 1 1 calc R U . . .
H3B H 0.493679 0.447379 0.382860 0.029 Uiso 1 1 calc R U . . .
H3C H 0.436744 0.423424 0.464873 0.029 Uiso 1 1 calc R U . . .
C4 C 0.68659(8) 0.29333(7) 0.60369(7) 0.01857(16) Uani 1 1 d . . . . .
C5 C 0.73547(9) 0.21629(8) 0.56898(8) 0.02303(19) Uani 1 1 d . . . . .
C6 C 0.82784(9) 0.18224(9) 0.61772(9) 0.0262(2) Uani 1 1 d . . . . .
H6 H 0.861590 0.130640 0.595038 0.031 Uiso 1 1 calc R U . . .
C7 C 0.87133(9) 0.22197(9) 0.69836(9) 0.0267(2) Uani 1 1 d . . . . .
H7 H 0.934035 0.197468 0.730748 0.032 Uiso 1 1 calc R U . . .
C8 C 0.82288(9) 0.29795(9) 0.73182(8) 0.0246(2) Uani 1 1 d . . . . .
H8 H 0.852667 0.324801 0.787432 0.030 Uiso 1 1 calc R U . . .
C9 C 0.73072(8) 0.33547(8) 0.68465(7) 0.02054(17) Uani 1 1 d . . . . .
C10 C 0.68831(12) 0.17009(10) 0.48167(10) 0.0343(3) Uani 1 1 d . . . . .
H10 H 0.640679 0.217170 0.447094 0.041 Uiso 1 1 calc R U . . .
C11 C 0.76949(19) 0.1439(2) 0.42529(14) 0.0677(7) Uani 1 1 d . . . . .
H11A H 0.815074 0.198029 0.421771 0.102 Uiso 1 1 calc R U . . .
H11B H 0.735126 0.126420 0.365261 0.102 Uiso 1 1 calc R U . . .
H11C H 0.810397 0.090294 0.452651 0.102 Uiso 1 1 calc R U . . .
C12 C 0.6228(2) 0.08418(13) 0.49882(17) 0.0638(6) Uani 1 1 d . . . . .
H12A H 0.667621 0.035974 0.531623 0.096 Uiso 1 1 calc R U . . .
H12B H 0.588529 0.058012 0.441842 0.096 Uiso 1 1 calc R U . . .
H12C H 0.570645 0.103795 0.533930 0.096 Uiso 1 1 calc R U . . .
C13 C 0.68361(9) 0.42270(9) 0.71971(8) 0.0249(2) Uani 1 1 d . . . . .
H13 H 0.613432 0.431910 0.683185 0.030 Uiso 1 1 calc R U . . .
C14 C 0.74752(14) 0.51005(10) 0.70789(11) 0.0384(3) Uani 1 1 d . . . . .
H14A H 0.816647 0.503438 0.743682 0.058 Uiso 1 1 calc R U . . .
H14B H 0.713703 0.566091 0.727384 0.058 Uiso 1 1 calc R U . . .
H14C H 0.753350 0.516858 0.644996 0.058 Uiso 1 1 calc R U . . .
C15 C 0.67023(12) 0.41348(11) 0.81687(9) 0.0345(3) Uani 1 1 d . . . . .
H15A H 0.629379 0.356930 0.823947 0.052 Uiso 1 1 calc R U . . .
H15B H 0.634474 0.469429 0.834203 0.052 Uiso 1 1 calc R U . . .
H15C H 0.738253 0.408182 0.854787 0.052 Uiso 1 1 calc R U . . .
C16 C 0.81330(8) 0.54363(8) 0.39415(8) 0.02086(18) Uani 1 1 d . . . . .
C17 C 0.87309(9) 0.53342(9) 0.32751(9) 0.0273(2) Uani 1 1 d . . . . .
H17 H 0.845104 0.503046 0.273138 0.033 Uiso 1 1 calc R U . . .
C18 C 0.97396(10) 0.56786(11) 0.34084(12) 0.0363(3) Uani 1 1 d . . . . .
H18 H 1.014515 0.561145 0.295310 0.044 Uiso 1 1 calc R U . . .
C19 C 1.01543(10) 0.61184(10) 0.42016(12) 0.0368(3) Uani 1 1 d . . . . .
H19 H 1.084153 0.635390 0.428750 0.044 Uiso 1 1 calc R U . . .
C20 C 0.95692(11) 0.62150(10) 0.48681(10) 0.0342(3) Uani 1 1 d . . . . .
H20 H 0.985800 0.650964 0.541425 0.041 Uiso 1 1 calc R U . . .
C21 C 0.85576(10) 0.58812(9) 0.47400(9) 0.0274(2) Uani 1 1 d . . . . .
H21 H 0.815442 0.595575 0.519619 0.033 Uiso 1 1 calc R U . . .
C22 C 0.65304(8) 0.44450(9) 0.27448(7) 0.02261(19) Uani 1 1 d . . . . .
C23 C 0.59558(11) 0.48952(11) 0.20137(9) 0.0321(3) Uani 1 1 d . . . . .
H23 H 0.570716 0.551880 0.206943 0.038 Uiso 1 1 calc R U . . .
C24 C 0.57451(14) 0.44278(15) 0.11967(10) 0.0454(4) Uani 1 1 d . . . . .
H24 H 0.534498 0.473320 0.069868 0.054 Uiso 1 1 calc R U . . .
C25 C 0.61103(16) 0.35314(15) 0.11060(11) 0.0501(5) Uani 1 1 d . . . . .
H25 H 0.597216 0.322387 0.054439 0.060 Uiso 1 1 calc R U . . .
C26 C 0.66750(15) 0.30781(13) 0.18250(13) 0.0462(4) Uani 1 1 d . . . . .
H26 H 0.692490 0.245663 0.176039 0.055 Uiso 1 1 calc R U . . .
C27 C 0.68826(12) 0.35277(10) 0.26502(10) 0.0333(3) Uani 1 1 d . . . . .
H27 H 0.726472 0.320838 0.314869 0.040 Uiso 1 1 calc R U . . .
C28 C 0.50438(13) 0.78883(11) 0.26713(10) 0.0360(3) Uani 1 1 d . . . . .
H28A H 0.523856 0.746031 0.222283 0.054 Uiso 1 1 calc R U . . .
H28B H 0.539512 0.849585 0.264575 0.054 Uiso 1 1 calc R U . . .
H28C H 0.429409 0.798641 0.255227 0.054 Uiso 1 1 calc R U . . .
C29 C 0.65736(12) 0.78821(11) 0.50489(10) 0.0354(3) Uani 1 1 d . . . . .
H29A H 0.698973 0.737876 0.537544 0.053 Uiso 1 1 calc R U . . .
H29B H 0.619634 0.822002 0.545345 0.053 Uiso 1 1 calc R U . . .
H29C H 0.702780 0.832384 0.480603 0.053 Uiso 1 1 calc R U . . .

loop_
_atom_site_aniso_label
_atom_site_aniso_U_11
_atom_site_aniso_U_22
_atom_site_aniso_U_33
_atom_site_aniso_U_23
_atom_site_aniso_U_13
_atom_site_aniso_U_12
In1 0.02038(4) 0.01662(4) 0.02236(4) 0.00285(2) 0.00389(3) -0.00173(2)
P1 0.01401(10) 0.01834(11) 0.01846(11) 0.00227(8) 0.00318(8) 0.00112(8)
O1 0.0198(3) 0.0215(3) 0.0269(4) 0.0049(3) 0.0051(3) 0.0057(3)
N1 0.0158(3) 0.0166(3) 0.0194(3) 0.0031(3) 0.0017(3) 0.0022(3)
C1 0.0152(4) 0.0206(4) 0.0203(4) 0.0043(3) 0.0017(3) 0.0018(3)
C2 0.0160(4) 0.0158(4) 0.0173(4) 0.0008(3) 0.0020(3) 0.0023(3)
C3 0.0155(4) 0.0228(4) 0.0193(4) 0.0029(3) 0.0007(3) 0.0009(3)
C4 0.0176(4) 0.0173(4) 0.0207(4) 0.0043(3) 0.0028(3) 0.0039(3)
C5 0.0238(5) 0.0182(4) 0.0271(5) 0.0031(4) 0.0046(4) 0.0057(4)
C6 0.0242(5) 0.0221(5) 0.0328(6) 0.0063(4) 0.0065(4) 0.0093(4)
C7 0.0210(5) 0.0286(5) 0.0305(5) 0.0110(4) 0.0046(4) 0.0082(4)
C8 0.0205(4) 0.0304(5) 0.0222(5) 0.0063(4) 0.0015(4) 0.0062(4)
C9 0.0188(4) 0.0229(4) 0.0194(4) 0.0035(3) 0.0018(3) 0.0050(3)
C10 0.0406(7) 0.0236(5) 0.0358(6) -0.0074(5) -0.0019(5) 0.0113(5)
C11 0.0652(13) 0.0902(17) 0.0442(9) -0.0262(10) -0.0003(9) 0.0456(12)
C12 0.0797(15) 0.0283(7) 0.0731(14) -0.0061(8) -0.0154(12) -0.0114(9)
C13 0.0238(5) 0.0286(5) 0.0203(4) -0.0021(4) -0.0016(4) 0.0082(4)
C14 0.0539(9) 0.0255(6) 0.0398(7) 0.0003(5) 0.0192(6) 0.0048(6)
C15 0.0403(7) 0.0361(7) 0.0294(6) -0.0030(5) 0.0124(5) 0.0033(5)
C16 0.0157(4) 0.0204(4) 0.0262(5) 0.0048(4) 0.0029(3) -0.0002(3)
C17 0.0187(4) 0.0280(5) 0.0368(6) 0.0031(4) 0.0096(4) 0.0003(4)
C18 0.0194(5) 0.0374(7) 0.0543(9) 0.0087(6) 0.0121(5) -0.0011(5)
C19 0.0182(5) 0.0316(6) 0.0576(9) 0.0157(6) -0.0018(5) -0.0044(4)
C20 0.0271(5) 0.0286(6) 0.0417(7) 0.0095(5) -0.0087(5) -0.0079(5)
C21 0.0242(5) 0.0271(5) 0.0290(5) 0.0042(4) -0.0010(4) -0.0051(4)
C22 0.0195(4) 0.0275(5) 0.0216(4) -0.0018(4) 0.0058(3) -0.0050(4)
C23 0.0307(6) 0.0407(7) 0.0234(5) 0.0038(5) 0.0009(4) -0.0116(5)
C24 0.0480(8) 0.0620(11) 0.0238(6) 0.0010(6) -0.0004(5) -0.0281(8)
C25 0.0586(10) 0.0624(11) 0.0329(7) -0.0201(7) 0.0180(7) -0.0355(9)
C26 0.0540(9) 0.0427(8) 0.0476(9) -0.0222(7) 0.0244(8) -0.0178(7)
C27 0.0368(6) 0.0294(6) 0.0362(6) -0.0089(5) 0.0131(5) -0.0040(5)
C28 0.0383(7) 0.0341(6) 0.0351(7) 0.0170(5) 0.0054(5) 0.0005(5)
C29 0.0375(7) 0.0359(6) 0.0322(6) -0.0064(5) 0.0039(5) -0.0157(6)

loop_
_atom_type_symbol
_atom_type_description
_atom_type_scat_dispersion_real
_atom_type_scat_dispersion_imag
_atom_type_scat_source
C C 0.0033 0.0016 'International Tables Vol C Tables 4.2.6.8 and 6.1.1.4'
H H 0.0000 0.0000 'International Tables Vol C Tables 4.2.6.8 and 6.1.1.4'
In In -0.7276 1.3100 'International Tables Vol C Tables 4.2.6.8 and 6.1.1.4'
N N 0.0061 0.0033 'International Tables Vol C Tables 4.2.6.8 and 6.1.1.4'
O O 0.0106 0.0060 'International Tables Vol C Tables 4.2.6.8 and 6.1.1.4'
P P 0.1023 0.0942 'International Tables Vol C Tables 4.2.6.8 and 6.1.1.4'

loop_
_geom_angle_atom_site_label_1
_geom_angle_atom_site_label_2
_geom_angle_atom_site_label_3
_geom_angle
_geom_angle_site_symmetry_1
_geom_angle_site_symmetry_3
_geom_angle_publ_flag
O1 In1 N1 95.59(3) . 3_666 ?
C28 In1 O1 104.15(5) . . ?
C28 In1 N1 108.98(5) . 3_666 ?
C29 In1 O1 106.71(5) . . ?
C29 In1 N1 111.41(5) . 3_666 ?
C29 In1 C28 125.45(6) . . ?
O1 P1 C1 117.53(5) . . ?
O1 P1 C16 110.57(5) . . ?
O1 P1 C22 106.06(5) . . ?
C1 P1 C16 104.42(5) . . ?
C1 P1 C22 110.94(5) . . ?
C16 P1 C22 106.94(5) . . ?
P1 O1 In1 159.31(6) . . ?
C2 N1 In1 125.51(7) . 3_666 ?
C2 N1 C4 117.83(8) . . ?
C4 N1 In1 116.65(6) . 3_666 ?
P1 C1 H1 117.4 . . ?
C2 C1 P1 125.19(8) . . ?
C2 C1 H1 117.4 . . ?
N1 C2 C1 124.19(9) . . ?
N1 C2 C3 115.47(9) . . ?
C1 C2 C3 120.33(9) . . ?
C2 C3 H3A 109.5 . . ?
C2 C3 H3B 109.5 . . ?
C2 C3 H3C 109.5 . . ?
H3A C3 H3B 109.5 . . ?
H3A C3 H3C 109.5 . . ?
H3B C3 H3C 109.5 . . ?
C5 C4 N1 118.11(10) . . ?
C9 C4 N1 121.06(9) . . ?
C9 C4 C5 120.79(10) . . ?
C4 C5 C10 121.21(10) . . ?
C6 C5 C4 118.45(11) . . ?
C6 C5 C10 120.33(11) . . ?
C5 C6 H6 119.3 . . ?
C7 C6 C5 121.42(11) . . ?
C7 C6 H6 119.3 . . ?
C6 C7 H7 120.1 . . ?
C6 C7 C8 119.72(11) . . ?
C8 C7 H7 120.1 . . ?
C7 C8 H8 119.5 . . ?
C7 C8 C9 120.94(11) . . ?
C9 C8 H8 119.5 . . ?
C4 C9 C13 121.57(9) . . ?
C8 C9 C4 118.66(10) . . ?
C8 C9 C13 119.71(10) . . ?
C5 C10 H10 107.4 . . ?
C5 C10 C11 112.33(14) . . ?
C5 C10 C12 110.34(14) . . ?
C11 C10 H10 107.4 . . ?
C11 C10 C12 111.65(18) . . ?
C12 C10 H10 107.4 . . ?
C10 C11 H11A 109.5 . . ?
C10 C11 H11B 109.5 . . ?
C10 C11 H11C 109.5 . . ?
H11A C11 H11B 109.5 . . ?
H11A C11 H11C 109.5 . . ?
H11B C11 H11C 109.5 . . ?
C10 C12 H12A 109.5 . . ?
C10 C12 H12B 109.5 . . ?
C10 C12 H12C 109.5 . . ?
H12A C12 H12B 109.5 . . ?
H12A C12 H12C 109.5 . . ?
H12B C12 H12C 109.5 . . ?
C9 C13 H13 107.6 . . ?
C9 C13 C14 110.61(10) . . ?
C9 C13 C15 113.21(10) . . ?
C14 C13 H13 107.6 . . ?
C14 C13 C15 110.01(11) . . ?
C15 C13 H13 107.6 . . ?
C13 C14 H14A 109.5 . . ?
C13 C14 H14B 109.5 . . ?
C13 C14 H14C 109.5 . . ?
H14A C14 H14B 109.5 . . ?
H14A C14 H14C 109.5 . . ?
H14B C14 H14C 109.5 . . ?
C13 C15 H15A 109.5 . . ?
C13 C15 H15B 109.5 . . ?
C13 C15 H15C 109.5 . . ?
H15A C15 H15B 109.5 . . ?
H15A C15 H15C 109.5 . . ?
H15B C15 H15C 109.5 . . ?
C17 C16 P1 122.43(9) . . ?
C17 C16 C21 119.40(11) . . ?
C21 C16 P1 118.14(9) . . ?
C16 C17 H17 120.1 . . ?
C18 C17 C16 119.88(13) . . ?
C18 C17 H17 120.1 . . ?
C17 C18 H18 119.8 . . ?
C19 C18 C17 120.36(14) . . ?
C19 C18 H18 119.8 . . ?
C18 C19 H19 120.0 . . ?
C20 C19 C18 120.10(12) . . ?
C20 C19 H19 120.0 . . ?
C19 C20 H20 120.0 . . ?
C19 C20 C21 120.09(14) . . ?
C21 C20 H20 120.0 . . ?
C16 C21 H21 119.9 . . ?
C20 C21 C16 120.18(13) . . ?
C20 C21 H21 119.9 . . ?
C23 C22 P1 119.68(10) . . ?
C23 C22 C27 119.23(12) . . ?
C27 C22 P1 121.09(10) . . ?
C22 C23 H23 120.1 . . ?
C22 C23 C24 119.72(16) . . ?
C24 C23 H23 120.1 . . ?
C23 C24 H24 119.7 . . ?
C25 C24 C23 120.63(16) . . ?
C25 C24 H24 119.7 . . ?
C24 C25 H25 119.9 . . ?
C24 C25 C26 120.14(14) . . ?
C26 C25 H25 119.9 . . ?
C25 C26 H26 119.9 . . ?
C25 C26 C27 120.15(17) . . ?
C27 C26 H26 119.9 . . ?
C22 C27 C26 120.10(16) . . ?
C22 C27 H27 119.9 . . ?
C26 C27 H27 119.9 . . ?
In1 C28 H28A 109.5 . . ?
In1 C28 H28B 109.5 . . ?
In1 C28 H28C 109.5 . . ?
H28A C28 H28B 109.5 . . ?
H28A C28 H28C 109.5 . . ?
H28B C28 H28C 109.5 . . ?
In1 C29 H29A 109.5 . . ?
In1 C29 H29B 109.5 . . ?
In1 C29 H29C 109.5 . . ?
H29A C29 H29B 109.5 . . ?
H29A C29 H29C 109.5 . . ?
H29B C29 H29C 109.5 . . ?

loop_
_geom_bond_atom_site_label_1
_geom_bond_atom_site_label_2
_geom_bond_distance
_geom_bond_site_symmetry_2
_geom_bond_publ_flag
In1 O1 2.1625(8) . ?
In1 N1 2.1883(9) 3_666 ?
In1 C28 2.1606(14) . ?
In1 C29 2.1493(14) . ?
P1 O1 1.5174(8) . ?
P1 C1 1.7329(11) . ?
P1 C16 1.8022(11) . ?
P1 C22 1.8062(12) . ?
N1 C2 1.3445(13) . ?
N1 C4 1.4339(13) . ?
C1 H1 0.9500 . ?
C1 C2 1.3879(14) . ?
C2 C3 1.5078(14) . ?
C3 H3A 0.9800 . ?
C3 H3B 0.9800 . ?
C3 H3C 0.9800 . ?
C4 C5 1.4139(15) . ?
C4 C9 1.4033(15) . ?
C5 C6 1.3951(16) . ?
C5 C10 1.5166(19) . ?
C6 H6 0.9500 . ?
C6 C7 1.383(2) . ?
C7 H7 0.9500 . ?
C7 C8 1.3907(18) . ?
C8 H8 0.9500 . ?
C8 C9 1.4019(15) . ?
C9 C13 1.5190(16) . ?
C10 H10 1.0000 . ?
C10 C11 1.527(3) . ?
C10 C12 1.538(3) . ?
C11 H11A 0.9800 . ?
C11 H11B 0.9800 . ?
C11 H11C 0.9800 . ?
C12 H12A 0.9800 . ?
C12 H12B 0.9800 . ?
C12 H12C 0.9800 . ?
C13 H13 1.0000 . ?
C13 C14 1.523(2) . ?
C13 C15 1.5274(18) . ?
C14 H14A 0.9800 . ?
C14 H14B 0.9800 . ?
C14 H14C 0.9800 . ?
C15 H15A 0.9800 . ?
C15 H15B 0.9800 . ?
C15 H15C 0.9800 . ?
C16 C17 1.3949(17) . ?
C16 C21 1.3988(17) . ?
C17 H17 0.9500 . ?
C17 C18 1.3934(17) . ?
C18 H18 0.9500 . ?
C18 C19 1.386(2) . ?
C19 H19 0.9500 . ?
C19 C20 1.383(2) . ?
C20 H20 0.9500 . ?
C20 C21 1.3921(18) . ?
C21 H21 0.9500 . ?
C22 C23 1.3889(18) . ?
C22 C27 1.3943(19) . ?
C23 H23 0.9500 . ?
C23 C24 1.396(2) . ?
C24 H24 0.9500 . ?
C24 C25 1.372(3) . ?
C25 H25 0.9500 . ?
C25 C26 1.373(3) . ?
C26 H26 0.9500 . ?
C26 C27 1.394(2) . ?
C27 H27 0.9500 . ?
C28 H28A 0.9800 . ?
C28 H28B 0.9800 . ?
C28 H28C 0.9800 . ?
C29 H29A 0.9800 . ?
C29 H29B 0.9800 . ?
C29 H29C 0.9800 . ?

loop_
_geom_torsion_atom_site_label_1
_geom_torsion_atom_site_label_2
_geom_torsion_atom_site_label_3
_geom_torsion_atom_site_label_4
_geom_torsion
_geom_torsion_site_symmetry_1
_geom_torsion_site_symmetry_2
_geom_torsion_site_symmetry_3
_geom_torsion_site_symmetry_4
_geom_torsion_publ_flag
In1 N1 C2 C1 169.37(8) 3_666 . . . ?
In1 N1 C2 C3 -11.91(13) 3_666 . . . ?
In1 N1 C4 C5 97.66(10) 3_666 . . . ?
In1 N1 C4 C9 -79.98(11) 3_666 . . . ?
P1 C1 C2 N1 -179.57(8) . . . . ?
P1 C1 C2 C3 1.76(15) . . . . ?
P1 C16 C17 C18 177.42(10) . . . . ?
P1 C16 C21 C20 -178.07(10) . . . . ?
P1 C22 C23 C24 179.76(11) . . . . ?
P1 C22 C27 C26 -178.92(11) . . . . ?
O1 P1 C1 C2 53.32(11) . . . . ?
O1 P1 C16 C17 -109.08(10) . . . . ?
O1 P1 C16 C21 68.67(10) . . . . ?
O1 P1 C22 C23 14.56(11) . . . . ?
O1 P1 C22 C27 -165.29(10) . . . . ?
N1 C4 C5 C6 -176.72(10) . . . . ?
N1 C4 C5 C10 2.20(17) . . . . ?
N1 C4 C9 C8 175.78(10) . . . . ?
N1 C4 C9 C13 -6.96(16) . . . . ?
C1 P1 O1 In1 79.49(16) . . . . ?
C1 P1 C16 C17 123.60(10) . . . . ?
C1 P1 C16 C21 -58.65(10) . . . . ?
C1 P1 C22 C23 143.25(9) . . . . ?
C1 P1 C22 C27 -36.59(11) . . . . ?
C2 N1 C4 C5 -83.19(13) . . . . ?
C2 N1 C4 C9 99.17(12) . . . . ?
C4 N1 C2 C1 -9.70(15) . . . . ?
C4 N1 C2 C3 169.03(9) . . . . ?
C4 C5 C6 C7 0.22(18) . . . . ?
C4 C5 C10 C11 140.22(16) . . . . ?
C4 C5 C10 C12 -94.49(16) . . . . ?
C4 C9 C13 C14 -105.22(13) . . . . ?
C4 C9 C13 C15 130.80(12) . . . . ?
C5 C4 C9 C8 -1.80(16) . . . . ?
C5 C4 C9 C13 175.47(11) . . . . ?
C5 C6 C7 C8 -0.45(19) . . . . ?
C6 C5 C10 C11 -40.9(2) . . . . ?
C6 C5 C10 C12 84.41(18) . . . . ?
C6 C7 C8 C9 -0.46(19) . . . . ?
C7 C8 C9 C4 1.57(18) . . . . ?
C7 C8 C9 C13 -175.75(11) . . . . ?
C8 C9 C13 C14 72.01(14) . . . . ?
C8 C9 C13 C15 -51.97(16) . . . . ?
C9 C4 C5 C6 0.93(17) . . . . ?
C9 C4 C5 C10 179.85(12) . . . . ?
C10 C5 C6 C7 -178.72(13) . . . . ?
C16 P1 O1 In1 -40.22(17) . . . . ?
C16 P1 C1 C2 176.22(10) . . . . ?
C16 P1 C22 C23 -103.47(10) . . . . ?
C16 P1 C22 C27 76.69(11) . . . . ?
C16 C17 C18 C19 0.3(2) . . . . ?
C17 C16 C21 C20 -0.25(18) . . . . ?
C17 C18 C19 C20 0.2(2) . . . . ?
C18 C19 C20 C21 -0.8(2) . . . . ?
C19 C20 C21 C16 0.8(2) . . . . ?
C21 C16 C17 C18 -0.30(18) . . . . ?
C22 P1 O1 In1 -155.80(14) . . . . ?
C22 P1 C1 C2 -68.92(11) . . . . ?
C22 P1 C16 C17 5.95(11) . . . . ?
C22 P1 C16 C21 -176.30(9) . . . . ?
C22 C23 C24 C25 -0.8(2) . . . . ?
C23 C22 C27 C26 1.2(2) . . . . ?
C23 C24 C25 C26 1.1(2) . . . . ?
C24 C25 C26 C27 -0.2(3) . . . . ?
C25 C26 C27 C22 -1.0(2) . . . . ?
C27 C22 C23 C24 -0.39(19) . . . . ?
